data_7044632
loop_
_publ_author_name
'Hana, Faidh'
'Lough, Alan'
'Lavoie, Gino G.'

_publ_section_title
;
 Coordinatively- and Electronically-Unsaturated Square Planar Cobalt(III)
 Complexes of a Pyridine Dianionic Pincer Ligand
;
_journal_name_full 'Dalton Transactions'
_journal_paper_doi 10.1039/C7DT03674D
_journal_year 2017
_chemical_formula_moiety 'C27 H34 Co N3 O, C H2 Cl2'
_chemical_formula_sum 'C28 H36 Cl2 Co N3 O'
_chemical_formula_weight 560.43
_space_group_crystal_system monoclinic
_space_group_IT_number 14
_space_group_name_Hall '-P 2yn'
_space_group_name_H-M_alt 'P 1 21/n 1'
_symmetry_space_group_name_Hall '-P 2yn'
_symmetry_space_group_name_H-M 'P 1 21/n 1'
_atom_sites_solution_hydrogens mixed
_atom_sites_solution_primary direct
_audit_creation_date 2017-06-07
_audit_creation_method
;
Olex2 1.2
(compiled 2017.03.28 svn.r3405 for OlexSys, GUI svn.r5337)
;
_audit_update_record
;
2017-08-31 deposited with the CCDC.
2017-11-02 downloaded from the CCDC.
;
_cell_angle_alpha 90
_cell_angle_beta 96.143(2)
_cell_angle_gamma 90
_cell_formula_units_Z 4
_cell_length_a 8.6720(5)
_cell_length_b 14.1009(8)
_cell_length_c 22.5819(15)
_cell_measurement_reflns_used 9890
_cell_measurement_temperature 99.6
_cell_measurement_theta_max 27.50
_cell_measurement_theta_min 2.32
_cell_volume 2745.5(3)
_computing_cell_refinement APEX2
_computing_data_collection 'APEX2 (Bruker, 2014)'
_computing_data_reduction 'SAINT (Bruker, 2014)'
_computing_molecular_graphics 'Olex2 (Dolomanov et al., 2009)'
_computing_publication_material 'Olex2 (Dolomanov et al., 2009)'
_computing_structure_refinement 'ShelXL (Sheldrick, 2015)'
_computing_structure_solution 'ShelXS (Sheldrick, 2008)'
_diffrn_ambient_temperature 99.6
_diffrn_measured_fraction_theta_full 1.000
_diffrn_measured_fraction_theta_max 0.998
_diffrn_measurement_device_type 'Bruker Kappa APEX-DUO CCD'
_diffrn_measurement_method '\f and \w scans'
_diffrn_radiation_type MoK\a
_diffrn_radiation_wavelength 0.71073
_diffrn_reflns_av_R_equivalents 0.0463
_diffrn_reflns_av_unetI/netI 0.0343
_diffrn_reflns_Laue_measured_fraction_full 1.000
_diffrn_reflns_Laue_measured_fraction_max 0.998
_diffrn_reflns_limit_h_max 11
_diffrn_reflns_limit_h_min -10
_diffrn_reflns_limit_k_max 18
_diffrn_reflns_limit_k_min -18
_diffrn_reflns_limit_l_max 29
_diffrn_reflns_limit_l_min -29
_diffrn_reflns_number 40793
_diffrn_reflns_point_group_measured_fraction_full 1.000
_diffrn_reflns_point_group_measured_fraction_max 0.998
_diffrn_reflns_theta_full 25.242
_diffrn_reflns_theta_max 27.529
_diffrn_reflns_theta_min 1.705
_diffrn_source 'sealed tube with Bruker Triumph monochromator'
_exptl_absorpt_coefficient_mu 0.845
_exptl_absorpt_correction_T_max 0.7456
_exptl_absorpt_correction_T_min 0.6680
_exptl_absorpt_correction_type multi-scan
_exptl_absorpt_process_details
;
SADABS-2014/5 (Bruker,2014) was used for absorption correction.
wR2(int) was 0.0608 before and 0.0510 after correction.
The Ratio of minimum to maximum transmission is 0.8959.
The \l/2 correction factor is 0.00150.
;
_exptl_crystal_colour colourless
_exptl_crystal_colour_primary colourless
_exptl_crystal_density_diffrn 1.356
_exptl_crystal_description block
_exptl_crystal_F_000 1176
_exptl_crystal_size_max 0.2
_exptl_crystal_size_mid 0.18
_exptl_crystal_size_min 0.08
_refine_diff_density_max 0.880
_refine_diff_density_min -0.744
_refine_diff_density_rms 0.069
_refine_ls_extinction_method none
_refine_ls_goodness_of_fit_ref 1.021
_refine_ls_hydrogen_treatment mixed
_refine_ls_matrix_type full
_refine_ls_number_parameters 328
_refine_ls_number_reflns 6331
_refine_ls_number_restraints 0
_refine_ls_restrained_S_all 1.021
_refine_ls_R_factor_all 0.0544
_refine_ls_R_factor_gt 0.0363
_refine_ls_shift/su_max 0.001
_refine_ls_shift/su_mean 0.000
_refine_ls_structure_factor_coef Fsqd
_refine_ls_weighting_details 'w=1/[\s^2^(Fo^2^)+(0.0291P)^2^+3.6325P] where P=(Fo^2^+2Fc^2^)/3'
_refine_ls_weighting_scheme calc
_refine_ls_wR_factor_gt 0.0789
_refine_ls_wR_factor_ref 0.0872
_reflns_Friedel_coverage 0.000
_reflns_number_gt 5024
_reflns_number_total 6331
_reflns_threshold_expression 'I > 2\s(I)'
_cod_data_source_file c7dt03674d2.cif
_cod_data_source_block d1785
_cod_database_code 7044632
_shelx_shelxl_version_number 2016/4
_shelx_space_group_comment
;
The symmetry employed for this shelxl refinement is uniquely defined
by the following loop, which should always be used as a source of
symmetry information in preference to the above space-group names.
They are only intended as comments.
;
_shelx_estimated_absorpt_t_max 0.935
_shelx_estimated_absorpt_t_min 0.849
_olex2_refinement_description
;
1. Fixed Uiso
 At 1.2 times of:
  All C(H) groups, All C(H,H) groups
 At 1.5 times of:
  All C(H,H,H) groups
2.a Secondary CH2 refined with riding coordinates:
 C1S(H1SA,H1SB)
2.b Aromatic/amide H refined with riding coordinates:
 C3(H3), C4(H4), C5(H5), C14(H14), C15(H15), C16(H16), C22(H22), C23(H23),
 C24(H24)
2.c Idealised Me refined as rotating group:
 C8(H8A,H8B,H8C), C9(H9A,H9B,H9C), C10(H10A,H10B,H10C), C11(H11A,H11B,H11C),
 C18(H18A,H18B,H18C), C19(H19A,H19B,H19C), C26(H26A,H26B,H26C), C27(H27A,H27B,
 H27C)
;
_olex2_submission_special_instructions 'No special instructions were received'

loop_
_space_group_symop_operation_xyz
'x, y, z'
'-x+1/2, y+1/2, -z+1/2'
'-x, -y, -z'
'x-1/2, -y-1/2, z-1/2'

loop_
_atom_site_label
_atom_site_type_symbol
_atom_site_fract_x
_atom_site_fract_y
_atom_site_fract_z
_atom_site_U_iso_or_equiv
_atom_site_adp_type
_atom_site_occupancy
_atom_site_site_symmetry_order
_atom_site_calc_flag
_atom_site_refinement_flags_posn
Co1 Co 0.54458(3) 0.77950(2) 0.06476(2) 0.00996(7) Uani 1 1 d .
O1 O 0.34751(17) 0.74333(12) 0.06859(7) 0.0197(3) Uani 1 1 d .
H1 H 0.308(3) 0.739(2) 0.0385(13) 0.030(8) Uiso 1 1 d .
N1 N 0.53791(18) 0.78830(11) -0.01660(7) 0.0111(3) Uani 1 1 d .
N2 N 0.75154(18) 0.81273(11) 0.06380(7) 0.0113(3) Uani 1 1 d .
N3 N 0.59344(18) 0.78090(12) 0.14605(7) 0.0119(3) Uani 1 1 d .
C1 C 0.6878(2) 0.80534(14) -0.04201(9) 0.0129(4) Uani 1 1 d .
C2 C 0.8059(2) 0.82583(13) 0.01068(9) 0.0125(4) Uani 1 1 d .
C3 C 0.9581(2) 0.85386(15) 0.00872(9) 0.0168(4) Uani 1 1 d .
H3 H 0.998320 0.863466 -0.028338 0.020 Uiso 1 1 calc R
C4 C 1.0511(2) 0.86767(15) 0.06206(10) 0.0184(4) Uani 1 1 d .
H4 H 1.155629 0.887505 0.061514 0.022 Uiso 1 1 calc R
C5 C 0.9925(2) 0.85274(15) 0.11612(9) 0.0175(4) Uani 1 1 d .
H5 H 1.056313 0.861604 0.152589 0.021 Uiso 1 1 calc R
C6 C 0.8396(2) 0.82473(14) 0.11603(9) 0.0132(4) Uani 1 1 d .
C7 C 0.7552(2) 0.80514(14) 0.16997(9) 0.0138(4) Uani 1 1 d .
C8 C 0.6795(2) 0.89022(15) -0.08481(9) 0.0160(4) Uani 1 1 d .
H8A H 0.595538 0.880238 -0.116828 0.024 Uiso 1 1 calc GR
H8B H 0.778241 0.896358 -0.101932 0.024 Uiso 1 1 calc GR
H8C H 0.659566 0.948249 -0.063000 0.024 Uiso 1 1 calc GR
C9 C 0.7420(2) 0.71752(15) -0.07457(9) 0.0178(4) Uani 1 1 d .
H9A H 0.755813 0.664171 -0.046696 0.027 Uiso 1 1 calc GR
H9B H 0.840719 0.731472 -0.090167 0.027 Uiso 1 1 calc GR
H9C H 0.663919 0.700998 -0.107589 0.027 Uiso 1 1 calc GR
C10 C 0.8382(2) 0.72357(17) 0.20585(10) 0.0221(5) Uani 1 1 d .
H10A H 0.781165 0.707839 0.239738 0.033 Uiso 1 1 calc GR
H10B H 0.943867 0.743211 0.220440 0.033 Uiso 1 1 calc GR
H10C H 0.842354 0.667772 0.180200 0.033 Uiso 1 1 calc GR
C11 C 0.7636(2) 0.89407(16) 0.20989(9) 0.0209(5) Uani 1 1 d .
H11A H 0.720995 0.948560 0.186659 0.031 Uiso 1 1 calc GR
H11B H 0.871905 0.906773 0.224818 0.031 Uiso 1 1 calc GR
H11C H 0.703176 0.883422 0.243560 0.031 Uiso 1 1 calc GR
C12 C 0.4051(2) 0.77073(14) -0.05828(8) 0.0117(4) Uani 1 1 d .
C13 C 0.3097(2) 0.84633(14) -0.08055(9) 0.0128(4) Uani 1 1 d .
C14 C 0.1849(2) 0.82852(15) -0.12359(9) 0.0158(4) Uani 1 1 d .
H14 H 0.123607 0.879972 -0.139914 0.019 Uiso 1 1 calc R
C15 C 0.1490(2) 0.73709(16) -0.14284(9) 0.0186(4) Uani 1 1 d .
H15 H 0.066463 0.726001 -0.173227 0.022 Uiso 1 1 calc R
C16 C 0.2347(2) 0.66233(15) -0.11732(9) 0.0192(4) Uani 1 1 d .
H16 H 0.206493 0.599397 -0.128949 0.023 Uiso 1 1 calc R
C17 C 0.3616(2) 0.67682(14) -0.07485(9) 0.0154(4) Uani 1 1 d .
C18 C 0.3325(2) 0.94617(14) -0.05699(10) 0.0166(4) Uani 1 1 d .
H18A H 0.394087 0.944593 -0.018005 0.025 Uiso 1 1 calc GR
H18B H 0.231208 0.974878 -0.052930 0.025 Uiso 1 1 calc GR
H18C H 0.386839 0.983826 -0.084744 0.025 Uiso 1 1 calc GR
C19 C 0.4425(3) 0.59118(15) -0.04603(10) 0.0228(5) Uani 1 1 d .
H19A H 0.521863 0.569023 -0.070582 0.034 Uiso 1 1 calc GR
H19B H 0.366617 0.540579 -0.042420 0.034 Uiso 1 1 calc GR
H19C H 0.491570 0.608325 -0.006357 0.034 Uiso 1 1 calc GR
C20 C 0.4872(2) 0.75636(14) 0.18744(8) 0.0125(4) Uani 1 1 d .
C21 C 0.4688(2) 0.66063(15) 0.20401(9) 0.0163(4) Uani 1 1 d .
C22 C 0.3638(3) 0.63880(16) 0.24456(9) 0.0207(5) Uani 1 1 d .
H22 H 0.354413 0.574922 0.257066 0.025 Uiso 1 1 calc R
C23 C 0.2730(2) 0.70755(17) 0.26700(9) 0.0208(5) Uani 1 1 d .
H23 H 0.203273 0.691350 0.295094 0.025 Uiso 1 1 calc R
C24 C 0.2846(2) 0.80047(16) 0.24813(9) 0.0180(4) Uani 1 1 d .
H24 H 0.219969 0.847612 0.262642 0.022 Uiso 1 1 calc R
C25 C 0.3896(2) 0.82611(15) 0.20812(8) 0.0140(4) Uani 1 1 d .
C26 C 0.5521(3) 0.58030(16) 0.17705(11) 0.0243(5) Uani 1 1 d .
H26A H 0.583165 0.600196 0.138472 0.036 Uiso 1 1 calc GR
H26B H 0.482853 0.525376 0.171398 0.036 Uiso 1 1 calc GR
H26C H 0.644463 0.563076 0.203738 0.036 Uiso 1 1 calc GR
C27 C 0.3897(2) 0.92711(15) 0.18634(10) 0.0191(4) Uani 1 1 d .
H27A H 0.283896 0.952352 0.183194 0.029 Uiso 1 1 calc GR
H27B H 0.428491 0.929043 0.147155 0.029 Uiso 1 1 calc GR
H27C H 0.456973 0.965637 0.214521 0.029 Uiso 1 1 calc GR
Cl1S Cl 0.12132(8) 0.48639(4) 0.15007(3) 0.03804(17) Uani 1 1 d .
Cl2S Cl -0.02310(13) 0.60426(6) 0.05512(4) 0.0750(3) Uani 1 1 d .
C1S C 0.1318(4) 0.5929(2) 0.11125(17) 0.0559(9) Uani 1 1 d .
H1SA H 0.230852 0.595390 0.093234 0.067 Uiso 1 1 calc R
H1SB H 0.130110 0.646619 0.139370 0.067 Uiso 1 1 calc R

loop_
_atom_site_aniso_label
_atom_site_aniso_U_11
_atom_site_aniso_U_22
_atom_site_aniso_U_33
_atom_site_aniso_U_23
_atom_site_aniso_U_13
_atom_site_aniso_U_12
Co1 0.00918(12) 0.01260(13) 0.00795(13) 0.00073(10) 0.00020(9) -0.00064(10)
O1 0.0131(7) 0.0359(9) 0.0096(7) 0.0024(6) -0.0010(6) -0.0054(6)
N1 0.0114(8) 0.0137(8) 0.0081(8) 0.0003(6) 0.0014(6) -0.0004(6)
N2 0.0118(8) 0.0109(7) 0.0111(8) -0.0002(6) 0.0017(6) 0.0013(6)
N3 0.0110(8) 0.0161(8) 0.0084(8) 0.0014(7) 0.0004(6) -0.0021(7)
C1 0.0133(9) 0.0157(10) 0.0102(9) 0.0007(7) 0.0035(7) 0.0002(7)
C2 0.0147(9) 0.0105(9) 0.0126(9) -0.0005(7) 0.0028(8) 0.0016(7)
C3 0.0145(10) 0.0202(10) 0.0165(10) 0.0006(8) 0.0058(8) -0.0001(8)
C4 0.0107(9) 0.0211(10) 0.0238(11) 0.0004(9) 0.0029(8) -0.0036(8)
C5 0.0129(10) 0.0212(11) 0.0175(11) -0.0003(8) -0.0026(8) -0.0018(8)
C6 0.0133(9) 0.0128(9) 0.0131(10) 0.0001(8) -0.0005(7) 0.0013(7)
C7 0.0105(9) 0.0196(10) 0.0107(9) 0.0011(8) -0.0015(7) -0.0026(7)
C8 0.0175(10) 0.0183(10) 0.0126(10) 0.0024(8) 0.0029(8) -0.0009(8)
C9 0.0198(10) 0.0193(10) 0.0148(10) -0.0034(8) 0.0043(8) 0.0013(9)
C10 0.0157(10) 0.0304(12) 0.0192(11) 0.0093(10) -0.0022(8) -0.0012(9)
C11 0.0174(10) 0.0305(12) 0.0146(10) -0.0066(9) 0.0013(8) -0.0059(9)
C12 0.0128(9) 0.0160(10) 0.0064(8) 0.0004(7) 0.0021(7) -0.0011(8)
C13 0.0138(9) 0.0152(9) 0.0097(9) 0.0002(8) 0.0032(7) 0.0001(8)
C14 0.0145(10) 0.0208(10) 0.0119(9) 0.0038(8) -0.0002(8) 0.0029(8)
C15 0.0149(10) 0.0297(12) 0.0104(9) -0.0028(8) -0.0020(8) -0.0025(8)
C16 0.0227(11) 0.0164(10) 0.0180(11) -0.0053(8) 0.0001(9) -0.0052(8)
C17 0.0192(10) 0.0147(10) 0.0122(10) 0.0003(8) 0.0015(8) -0.0002(8)
C18 0.0159(10) 0.0128(9) 0.0210(11) -0.0011(8) 0.0018(8) 0.0021(8)
C19 0.0288(12) 0.0130(10) 0.0254(12) 0.0009(9) -0.0026(9) -0.0006(9)
C20 0.0114(9) 0.0180(10) 0.0076(9) 0.0010(7) -0.0020(7) -0.0026(7)
C21 0.0185(10) 0.0191(10) 0.0103(9) 0.0024(8) -0.0029(8) -0.0043(8)
C22 0.0245(11) 0.0233(11) 0.0131(10) 0.0055(8) -0.0032(8) -0.0103(9)
C23 0.0175(10) 0.0350(13) 0.0097(9) 0.0035(9) 0.0006(8) -0.0100(9)
C24 0.0126(10) 0.0308(12) 0.0102(9) -0.0015(8) -0.0009(8) -0.0006(8)
C25 0.0136(9) 0.0194(10) 0.0084(9) -0.0004(8) -0.0011(7) -0.0016(8)
C26 0.0297(12) 0.0166(11) 0.0264(12) 0.0023(9) 0.0024(10) -0.0015(9)
C27 0.0187(11) 0.0193(10) 0.0200(11) 0.0007(9) 0.0047(8) 0.0041(8)
Cl1S 0.0450(4) 0.0258(3) 0.0402(4) 0.0088(3) -0.0100(3) -0.0115(3)
Cl2S 0.1170(8) 0.0339(4) 0.0604(6) -0.0043(4) -0.0535(5) 0.0189(5)
C1S 0.0387(17) 0.0517(19) 0.074(2) 0.0383(18) -0.0084(16) -0.0030(14)

loop_
_atom_type_symbol
_atom_type_description
_atom_type_scat_dispersion_real
_atom_type_scat_dispersion_imag
_atom_type_scat_source
C C 0.0033 0.0016 'International Tables Vol C Tables 4.2.6.8 and 6.1.1.4'
H H 0.0000 0.0000 'International Tables Vol C Tables 4.2.6.8 and 6.1.1.4'
Cl Cl 0.1484 0.1585 'International Tables Vol C Tables 4.2.6.8 and 6.1.1.4'
Co Co 0.3494 0.9721 'International Tables Vol C Tables 4.2.6.8 and 6.1.1.4'
N N 0.0061 0.0033 'International Tables Vol C Tables 4.2.6.8 and 6.1.1.4'
O O 0.0106 0.0060 'International Tables Vol C Tables 4.2.6.8 and 6.1.1.4'

loop_
_geom_angle_atom_site_label_1
_geom_angle_atom_site_label_2
_geom_angle_atom_site_label_3
_geom_angle
O1 Co1 N1 98.01(7)
O1 Co1 N2 177.17(7)
O1 Co1 N3 94.23(7)
N1 Co1 N2 84.16(7)
N1 Co1 N3 167.71(7)
N3 Co1 N2 83.64(7)
C1 N1 Co1 117.34(12)
C12 N1 Co1 125.75(12)
C12 N1 C1 116.59(15)
C2 N2 Co1 118.41(13)
C6 N2 Co1 118.67(13)
C6 N2 C2 122.91(17)
C7 N3 Co1 118.19(12)
C20 N3 Co1 123.81(12)
C20 N3 C7 117.95(15)
N1 C1 C2 105.80(15)
N1 C1 C8 112.51(16)
N1 C1 C9 112.11(16)
C2 C1 C8 109.16(16)
C2 C1 C9 108.29(16)
C8 C1 C9 108.82(16)
N2 C2 C1 113.68(17)
N2 C2 C3 119.59(18)
C3 C2 C1 126.72(18)
C2 C3 C4 118.65(19)
C5 C4 C3 120.54(19)
C6 C5 C4 118.90(19)
N2 C6 C5 119.41(18)
N2 C6 C7 113.91(17)
C5 C6 C7 126.68(18)
N3 C7 C6 105.55(15)
N3 C7 C10 112.88(16)
N3 C7 C11 112.51(16)
C6 C7 C10 108.73(17)
C6 C7 C11 109.01(16)
C10 C7 C11 108.04(17)
C13 C12 N1 120.33(17)
C13 C12 C17 118.93(17)
C17 C12 N1 120.62(17)
C12 C13 C18 122.01(17)
C14 C13 C12 119.58(18)
C14 C13 C18 118.33(18)
C15 C14 C13 121.10(19)
C16 C15 C14 119.16(19)
C15 C16 C17 121.68(19)
C12 C17 C19 122.42(18)
C16 C17 C12 119.12(18)
C16 C17 C19 118.39(18)
C21 C20 N3 120.31(18)
C25 C20 N3 120.12(17)
C25 C20 C21 119.33(18)
C20 C21 C26 122.57(18)
C22 C21 C20 119.0(2)
C22 C21 C26 118.36(19)
C23 C22 C21 121.7(2)
C22 C23 C24 119.29(19)
C23 C24 C25 121.2(2)
C20 C25 C27 122.00(18)
C24 C25 C20 119.32(19)
C24 C25 C27 118.63(19)
Cl1S C1S Cl2S 111.42(18)

loop_
_geom_bond_atom_site_label_1
_geom_bond_atom_site_label_2
_geom_bond_distance
Co1 O1 1.7945(15)
Co1 N1 1.8363(16)
Co1 N2 1.8573(16)
Co1 N3 1.8392(16)
N1 C1 1.495(2)
N1 C12 1.429(2)
N2 C2 1.348(2)
N2 C6 1.345(2)
N3 C7 1.488(2)
N3 C20 1.424(2)
C1 C2 1.513(3)
C1 C8 1.535(3)
C1 C9 1.539(3)
C2 C3 1.383(3)
C3 C4 1.390(3)
C4 C5 1.388(3)
C5 C6 1.384(3)
C6 C7 1.512(3)
C7 C10 1.540(3)
C7 C11 1.542(3)
C12 C13 1.409(3)
C12 C17 1.416(3)
C13 C14 1.398(3)
C13 C18 1.511(3)
C14 C15 1.385(3)
C15 C16 1.380(3)
C16 C17 1.396(3)
C17 C19 1.509(3)
C20 C21 1.414(3)
C20 C25 1.409(3)
C21 C22 1.394(3)
C21 C26 1.506(3)
C22 C23 1.379(3)
C23 C24 1.385(3)
C24 C25 1.397(3)
C25 C27 1.507(3)
Cl1S C1S 1.746(3)
Cl2S C1S 1.753(3)
